data_4327898
loop_
_publ_author_name
'Daniel E. Bugaris'
'James A. Ibers'

_publ_section_title
;
 Ba8Hg3U3S18: A Complex Uranium(+4)/Uranium(+5) Sulfide
;
_journal_name_full 'Inorganic Chemistry'
_journal_page_first 661
_journal_page_last 666
_journal_paper_doi 10.1021/ic202161y
_journal_volume 51
_journal_year 2012
_chemical_formula_sum 'Ba24 Hg9 S54 U9'
_chemical_formula_weight 8974.98
_chemical_name_systematic
; 
 ? 
;
_space_group_IT_number 174
_symmetry_cell_setting hexagonal
_symmetry_space_group_name_Hall 'P -6'
_symmetry_space_group_name_H-M 'P -6'
_atom_sites_solution_hydrogens geom
_atom_sites_solution_primary direct
_atom_sites_solution_secondary difmap
_audit_creation_method SHELXL-97
_cell_angle_alpha 90.00
_cell_angle_beta 90.00
_cell_angle_gamma 120.00
_cell_formula_units_Z 1
_cell_length_a 27.175(9)
_cell_length_b 27.175(9)
_cell_length_c 4.225(2)
_cell_measurement_temperature 273(2)
_cell_volume 2702.1(18)
_computing_structure_refinement 'SHELXL-97 (Sheldrick, 1997)'
_computing_structure_solution 'SHELXS-97 (Sheldrick, 1990)'
_diffrn_ambient_temperature 273(2)
_diffrn_measured_fraction_theta_full 0.963
_diffrn_measured_fraction_theta_max 0.963
_diffrn_radiation_monochromator graphite
_diffrn_radiation_source 'fine-focus sealed tube'
_diffrn_radiation_type MoK\a
_diffrn_radiation_wavelength 0.71073
_diffrn_reflns_av_R_equivalents 0.0658
_diffrn_reflns_av_sigmaI/netI 0.0525
_diffrn_reflns_limit_h_max 34
_diffrn_reflns_limit_h_min -34
_diffrn_reflns_limit_k_max 36
_diffrn_reflns_limit_k_min -36
_diffrn_reflns_limit_l_max 5
_diffrn_reflns_limit_l_min -5
_diffrn_reflns_number 28910
_diffrn_reflns_theta_full 28.67
_diffrn_reflns_theta_max 28.67
_diffrn_reflns_theta_min 0.87
_exptl_absorpt_coefficient_mu 35.781
_exptl_crystal_density_diffrn 5.516
_exptl_crystal_F_000 3756
_refine_diff_density_max 2.904
_refine_diff_density_min -3.737
_refine_diff_density_rms 0.664
_refine_ls_abs_structure_details 'Flack H D (1983), Acta Cryst. A39, 876-881'
_refine_ls_abs_structure_Flack 0.026(4)
_refine_ls_extinction_coef 0.00053(2)
_refine_ls_extinction_expression Fc^*^=kFc[1+0.001xFc^2^\l^3^/sin(2\q)]^-1/4^
_refine_ls_extinction_method SHELXL
_refine_ls_goodness_of_fit_ref 1.046
_refine_ls_hydrogen_treatment mixed
_refine_ls_matrix_type full
_refine_ls_number_parameters 194
_refine_ls_number_reflns 4977
_refine_ls_number_restraints 0
_refine_ls_restrained_S_all 1.046
_refine_ls_R_factor_all 0.0358
_refine_ls_R_factor_gt 0.0270
_refine_ls_shift/su_max 0.004
_refine_ls_shift/su_mean 0.000
_refine_ls_structure_factor_coef Fsqd
_refine_ls_weighting_details
; calc 
 [1.00000+0.00000exp(0.00(sin\q/\l)^2^)]/ 
   [\s^2^(Fo^2^)+0.0000+0.0000*P+(0.0250P)^2^+0.0000sin\q/\l] 
 where P = 1.00000Fo^2^ + 0.00000Fc^2^ 
;
_refine_ls_weighting_scheme calc
_refine_ls_wR_factor_gt 0.0564
_refine_ls_wR_factor_ref 0.0622
_reflns_number_gt 4547
_reflns_number_total 4977
_reflns_threshold_expression >2sigma(I)
_cod_data_source_file ic202161y_si_002.cif
_cod_data_source_block Ba3Hg3U3S18
_cod_database_code 4327898

loop_
_symmetry_equiv_pos_as_xyz
'x, y, z'
'-x+y, -x, -z'
'-y, x-y, z'
'x, y, -z'
'-x+y, -x, z'
'-y, x-y, -z'

loop_
_atom_site_label
_atom_site_type_symbol
_atom_site_fract_x
_atom_site_fract_y
_atom_site_fract_z
_atom_site_U_iso_or_equiv
_atom_site_adp_type
_atom_site_occupancy
_atom_site_symmetry_multiplicity
_atom_site_calc_flag
_atom_site_refinement_flags
U1 U 0.19899(2) 0.13357(2) 0.0000 0.00855(12) Uani 1 2 d S
U2 U 0.50775(2) 0.36328(2) 0.0000 0.00849(12) Uani 1 2 d S
U3 U 0.19705(2) 0.47434(2) 0.0000 0.00895(12) Uani 1 2 d S
Hg1 Hg 0.00759(3) 0.22989(3) 0.0000 0.01557(14) Uani 1 2 d S
Hg2 Hg 0.32281(3) 0.42724(3) 0.0000 0.01559(13) Uani 1 2 d S
Hg3 Hg 0.46056(3) 0.09133(3) 0.0000 0.01595(14) Uani 1 2 d S
Ba1 Ba 0.33365(4) 0.29748(4) 0.5000 0.01006(18) Uani 1 2 d S
Ba2 Ba 0.35955(4) 0.15021(4) 0.5000 0.01020(18) Uani 1 2 d S
Ba3 Ba 0.03774(4) 0.11191(4) 0.5000 0.01030(18) Uani 1 2 d S
Ba4 Ba 0.47173(4) 0.49194(4) 0.5000 0.01052(19) Uani 1 2 d S
Ba5 Ba 0.36610(4) 0.58651(4) 0.5000 0.01017(18) Uani 1 2 d S
Ba6 Ba 0.03439(4) 0.36783(4) 0.5000 0.00982(18) Uani 1 2 d S
Ba7 Ba 0.56017(4) 0.24485(4) 0.5000 0.01041(19) Uani 1 2 d S
Ba8 Ba 0.16820(4) 0.30777(4) 0.5000 0.01064(18) Uani 1 2 d S
S1 S 0.08997(16) 0.06010(16) 0.0000 0.0105(7) Uani 1 2 d S
S2 S 0.31003(16) 0.20148(16) 0.0000 0.0102(7) Uani 1 2 d S
S3 S 0.21102(16) 0.07508(16) 0.5000 0.0119(7) Uani 1 2 d S
S4 S 0.18862(17) 0.19112(17) 0.5000 0.0124(8) Uani 1 2 d S
S5 S 0.42543(16) 0.38790(16) 0.0000 0.0103(7) Uani 1 2 d S
S6 S 0.59430(17) 0.34660(16) 0.0000 0.0122(8) Uani 1 2 d S
S7 S 0.55853(16) 0.43765(16) 0.5000 0.0128(8) Uani 1 2 d S
S8 S 0.45855(16) 0.29138(16) 0.5000 0.0131(8) Uani 1 2 d S
S9 S 0.12122(16) 0.36573(16) 0.0000 0.0109(7) Uani 1 2 d S
S10 S 0.27301(16) 0.58070(16) 0.0000 0.0117(8) Uani 1 2 d S
S11 S 0.14455(17) 0.49320(17) 0.5000 0.0140(8) Uani 1 2 d S
S12 S 0.25001(16) 0.45468(17) 0.5000 0.0131(8) Uani 1 2 d S
S13 S 0.08344(17) 0.21133(16) 0.0000 0.0125(8) Uani 1 2 d S
S14 S -0.04879(16) 0.27370(16) 0.0000 0.0102(7) Uani 1 2 d S
S15 S 0.26282(16) 0.32792(16) 0.0000 0.0122(7) Uani 1 2 d S
S16 S 0.40017(17) 0.52103(17) 0.0000 0.0120(8) Uani 1 2 d S
S17 S 0.43072(17) -0.00618(17) 0.0000 0.0113(7) Uani 1 2 d S
S18 S 0.46281(16) 0.17913(17) 0.0000 0.0128(8) Uani 1 2 d S

loop_
_atom_site_aniso_label
_atom_site_aniso_U_11
_atom_site_aniso_U_22
_atom_site_aniso_U_33
_atom_site_aniso_U_23
_atom_site_aniso_U_13
_atom_site_aniso_U_12
U1 0.0077(3) 0.0093(3) 0.0079(2) 0.000 0.000 0.0036(2)
U2 0.0084(3) 0.0098(3) 0.0081(3) 0.000 0.000 0.0052(2)
U3 0.0090(3) 0.0078(3) 0.0087(3) 0.000 0.000 0.0032(2)
Hg1 0.0154(3) 0.0155(3) 0.0188(3) 0.000 0.000 0.0100(3)
Hg2 0.0148(3) 0.0126(3) 0.0172(3) 0.000 0.000 0.0052(3)
Hg3 0.0166(3) 0.0121(3) 0.0188(3) 0.000 0.000 0.0069(3)
Ba1 0.0117(4) 0.0098(4) 0.0088(4) 0.000 0.000 0.0055(4)
Ba2 0.0115(4) 0.0105(4) 0.0091(4) 0.000 0.000 0.0060(4)
Ba3 0.0109(4) 0.0111(4) 0.0091(4) 0.000 0.000 0.0056(4)
Ba4 0.0100(4) 0.0122(5) 0.0088(4) 0.000 0.000 0.0052(4)
Ba5 0.0107(4) 0.0105(4) 0.0095(4) 0.000 0.000 0.0054(4)
Ba6 0.0091(4) 0.0103(4) 0.0093(4) 0.000 0.000 0.0043(4)
Ba7 0.0115(4) 0.0101(4) 0.0097(4) 0.000 0.000 0.0054(4)
Ba8 0.0101(4) 0.0117(4) 0.0103(4) 0.000 0.000 0.0056(4)
S1 0.0127(18) 0.0119(18) 0.0088(16) 0.000 0.000 0.0078(16)
S2 0.0087(17) 0.0097(17) 0.0115(17) 0.000 0.000 0.0040(15)
S3 0.0121(19) 0.0080(18) 0.0152(18) 0.000 0.000 0.0048(16)
S4 0.0108(18) 0.0099(18) 0.0159(19) 0.000 0.000 0.0047(15)
S5 0.0101(18) 0.0075(17) 0.0110(17) 0.000 0.000 0.0025(15)
S6 0.0126(19) 0.0126(19) 0.0128(18) 0.000 0.000 0.0073(16)
S7 0.0125(19) 0.0078(18) 0.0177(19) 0.000 0.000 0.0048(16)
S8 0.0119(19) 0.0101(18) 0.0180(19) 0.000 0.000 0.0061(16)
S9 0.0136(19) 0.0100(18) 0.0103(17) 0.000 0.000 0.0069(16)
S10 0.0069(18) 0.0108(18) 0.0164(19) 0.000 0.000 0.0038(15)
S11 0.0119(19) 0.0097(18) 0.020(2) 0.000 0.000 0.0049(15)
S12 0.0111(19) 0.0116(18) 0.0159(19) 0.000 0.000 0.0051(16)
S13 0.0144(19) 0.0109(18) 0.0135(18) 0.000 0.000 0.0074(16)
S14 0.0085(18) 0.0120(17) 0.0101(17) 0.000 0.000 0.0051(15)
S15 0.0108(18) 0.0096(18) 0.0165(18) 0.000 0.000 0.0055(15)
S16 0.0145(19) 0.0115(18) 0.0111(17) 0.000 0.000 0.0074(16)
S17 0.0117(18) 0.0150(19) 0.0092(17) 0.000 0.000 0.0082(16)
S18 0.0106(19) 0.0113(19) 0.0150(19) 0.000 0.000 0.0044(15)

loop_
_atom_type_symbol
_atom_type_description
_atom_type_scat_dispersion_real
_atom_type_scat_dispersion_imag
_atom_type_scat_source
Ba Ba -0.3244 2.2819 'International Tables Vol C Tables 4.2.6.8 and 6.1.1.4'
Hg Hg -2.3894 9.2266 'International Tables Vol C Tables 4.2.6.8 and 6.1.1.4'
S S 0.1246 0.1234 'International Tables Vol C Tables 4.2.6.8 and 6.1.1.4'
U U -9.6767 9.6646 'International Tables Vol C Tables 4.2.6.8 and 6.1.1.4'

loop_
_geom_angle_atom_site_label_1
_geom_angle_atom_site_label_2
_geom_angle_atom_site_label_3
_geom_angle
_geom_angle_site_symmetry_1
_geom_angle_site_symmetry_3
S1 U1 S2 175.98(12) . .
S1 U1 S4 92.03(10) . .
S2 U1 S4 90.51(10) . .
S1 U1 S4 92.03(10) . 1_554
S2 U1 S4 90.51(10) . 1_554
S4 U1 S4 101.62(13) . 1_554
S1 U1 S3 88.60(10) . .
S2 U1 S3 88.82(10) . .
S4 U1 S3 79.23(9) . .
S4 U1 S3 178.92(10) 1_554 .
S1 U1 S3 88.60(10) . 1_554
S2 U1 S3 88.82(10) . 1_554
S4 U1 S3 178.92(10) . 1_554
S4 U1 S3 79.24(9) 1_554 1_554
S3 U1 S3 99.90(13) . 1_554
S6 U2 S5 175.95(12) . .
S6 U2 S8 92.13(10) . .
S5 U2 S8 90.44(10) . .
S6 U2 S8 92.13(10) . 1_554
S5 U2 S8 90.43(10) . 1_554
S8 U2 S8 101.37(13) . 1_554
S6 U2 S7 87.89(10) . 1_554
S5 U2 S7 89.49(10) . 1_554
S8 U2 S7 179.05(10) . 1_554
S8 U2 S7 79.57(9) 1_554 1_554
S6 U2 S7 87.89(10) . .
S5 U2 S7 89.49(10) . .
S8 U2 S7 79.57(9) . .
S8 U2 S7 179.05(10) 1_554 .
S7 U2 S7 99.48(12) 1_554 .
S10 U3 S9 179.00(12) . .
S10 U3 S11 89.44(10) . .
S9 U3 S11 91.20(10) . .
S10 U3 S11 89.44(10) . 1_554
S9 U3 S11 91.20(10) . 1_554
S11 U3 S11 101.03(13) . 1_554
S10 U3 S12 90.82(10) . 1_554
S9 U3 S12 88.54(10) . 1_554
S11 U3 S12 179.49(10) . 1_554
S11 U3 S12 79.41(9) 1_554 1_554
S10 U3 S12 90.82(10) . .
S9 U3 S12 88.54(10) . .
S11 U3 S12 79.41(9) . .
S11 U3 S12 179.49(10) 1_554 .
S12 U3 S12 100.15(13) 1_554 .
S10 U3 Ba6 135.33(6) . .
S9 U3 Ba6 45.41(6) . .
S11 U3 Ba6 46.40(8) . .
S11 U3 Ba6 92.71(8) 1_554 .
S12 U3 Ba6 133.40(8) 1_554 .
S12 U3 Ba6 87.42(8) . .
S10 U3 Ba6 135.33(6) . 1_554
S9 U3 Ba6 45.41(6) . 1_554
S11 U3 Ba6 92.71(8) . 1_554
S11 U3 Ba6 46.40(8) 1_554 1_554
S12 U3 Ba6 87.42(8) 1_554 1_554
S12 U3 Ba6 133.40(8) . 1_554
Ba6 U3 Ba6 57.03(3) . 1_554
S13 Hg1 S14 164.83(13) . .
S13 Hg1 Ba6 115.33(8) . 1_554
S14 Hg1 Ba6 52.71(7) . 1_554
S13 Hg1 Ba6 115.33(8) . .
S14 Hg1 Ba6 52.71(7) . .
Ba6 Hg1 Ba6 63.07(3) 1_554 .
S15 Hg2 S16 166.30(14) . .
S15 Hg2 Ba4 117.44(8) . 1_554
S16 Hg2 Ba4 51.76(7) . 1_554
S15 Hg2 Ba4 117.44(8) . .
S16 Hg2 Ba4 51.76(7) . .
Ba4 Hg2 Ba4 62.02(3) 1_554 .
S17 Hg3 S18 163.92(13) . .
S17 Hg3 Ba6 51.60(7) . 2
S18 Hg3 Ba6 115.81(8) . 2
S17 Hg3 Ba6 51.60(7) . 2_556
S18 Hg3 Ba6 115.81(8) . 2_556
Ba6 Hg3 Ba6 63.17(3) 2 2_556
S2 Ba1 S2 83.80(10) . 1_556
S2 Ba1 S15 82.72(8) . .
S2 Ba1 S15 138.28(10) 1_556 .
S2 Ba1 S15 138.28(10) . 1_556
S2 Ba1 S15 82.72(8) 1_556 1_556
S15 Ba1 S15 81.63(10) . 1_556
S2 Ba1 S5 144.99(10) . 1_556
S2 Ba1 S5 87.26(8) 1_556 1_556
S15 Ba1 S5 124.10(9) . 1_556
S15 Ba1 S5 73.27(9) 1_556 1_556
S2 Ba1 S5 87.26(8) . .
S2 Ba1 S5 144.99(10) 1_556 .
S15 Ba1 S5 73.27(9) . .
S15 Ba1 S5 124.10(9) 1_556 .
S5 Ba1 S5 80.94(9) 1_556 .
S2 Ba1 S8 76.19(8) . .
S2 Ba1 S8 76.19(8) 1_556 .
S15 Ba1 S8 137.07(6) . .
S15 Ba1 S8 137.07(6) 1_556 .
S5 Ba1 S8 68.81(8) 1_556 .
S5 Ba1 S8 68.81(8) . .
S2 Ba1 S4 69.03(8) . .
S2 Ba1 S4 69.03(8) 1_556 .
S15 Ba1 S4 69.27(8) . .
S15 Ba1 S4 69.27(8) 1_556 .
S5 Ba1 S4 137.52(5) 1_556 .
S5 Ba1 S4 137.52(5) . .
S8 Ba1 S4 132.56(9) . .
S2 Ba1 Ba1 131.90(5) . 1_556
S2 Ba1 Ba1 48.10(5) 1_556 1_556
S15 Ba1 Ba1 130.81(5) . 1_556
S15 Ba1 Ba1 49.18(5) 1_556 1_556
S5 Ba1 Ba1 49.53(5) 1_556 1_556
S5 Ba1 Ba1 130.47(5) . 1_556
S8 Ba1 Ba1 90.0 . 1_556
S4 Ba1 Ba1 90.0 . 1_556
S2 Ba1 Ba1 48.10(5) . 1_554
S2 Ba1 Ba1 131.90(5) 1_556 1_554
S15 Ba1 Ba1 49.18(5) . 1_554
S15 Ba1 Ba1 130.81(5) 1_556 1_554
S5 Ba1 Ba1 130.47(5) 1_556 1_554
S5 Ba1 Ba1 49.53(5) . 1_554
S8 Ba1 Ba1 90.0 . 1_554
S4 Ba1 Ba1 90.0 . 1_554
Ba1 Ba1 Ba1 180.0 1_556 1_554
S2 Ba1 Ba2 46.22(6) . .
S2 Ba1 Ba2 46.22(6) 1_556 .
S15 Ba1 Ba2 128.31(6) . .
S15 Ba1 Ba2 128.31(6) 1_556 .
S5 Ba1 Ba2 106.04(7) 1_556 .
S5 Ba1 Ba2 106.04(7) . .
S8 Ba1 Ba2 49.67(7) . .
S4 Ba1 Ba2 82.89(7) . .
Ba1 Ba1 Ba2 90.0 1_556 .
Ba1 Ba1 Ba2 90.0 1_554 .
S2 Ba1 Ba8 104.26(7) . .
S2 Ba1 Ba8 104.26(7) 1_556 .
S15 Ba1 Ba8 42.76(5) . .
S15 Ba1 Ba8 42.76(5) 1_556 .
S5 Ba1 Ba8 110.74(7) 1_556 .
S5 Ba1 Ba8 110.74(7) . .
S8 Ba1 Ba8 179.37(7) . .
S4 Ba1 Ba8 48.07(6) . .
Ba1 Ba1 Ba8 90.0 1_556 .
Ba1 Ba1 Ba8 90.0 1_554 .
Ba2 Ba1 Ba8 130.96(3) . .
S2 Ba2 S2 83.37(10) . 1_556
S2 Ba2 S14 85.36(8) . 2
S2 Ba2 S14 142.62(10) 1_556 2
S2 Ba2 S14 142.63(10) . 2_556
S2 Ba2 S14 85.36(8) 1_556 2_556
S14 Ba2 S14 82.34(9) 2 2_556
S2 Ba2 S18 145.38(10) . 1_556
S2 Ba2 S18 88.04(8) 1_556 1_556
S14 Ba2 S18 119.57(10) 2 1_556
S14 Ba2 S18 69.22(9) 2_556 1_556
S2 Ba2 S18 88.04(8) . .
S2 Ba2 S18 145.38(10) 1_556 .
S14 Ba2 S18 69.22(9) 2 .
S14 Ba2 S18 119.57(10) 2_556 .
S18 Ba2 S18 80.23(10) 1_556 .
S2 Ba2 S8 77.03(9) . .
S2 Ba2 S8 77.03(9) 1_556 .
S14 Ba2 S8 134.29(6) 2 .
S14 Ba2 S8 134.29(6) 2_556 .
S18 Ba2 S8 68.36(8) 1_556 .
S18 Ba2 S8 68.35(8) . .
S2 Ba2 S3 68.74(8) . .
S2 Ba2 S3 68.74(8) 1_556 .
S14 Ba2 S3 73.95(8) 2 .
S14 Ba2 S3 73.95(8) 2_556 .
S18 Ba2 S3 137.73(5) 1_556 .
S18 Ba2 S3 137.73(5) . .
S8 Ba2 S3 133.47(10) . .
S2 Ba2 Ba2 48.31(5) . 1_554
S2 Ba2 Ba2 131.68(5) 1_556 1_554
S14 Ba2 Ba2 48.83(5) 2 1_554
S14 Ba2 Ba2 131.17(5) 2_556 1_554
S18 Ba2 Ba2 130.12(5) 1_556 1_554
S18 Ba2 Ba2 49.88(5) . 1_554
S8 Ba2 Ba2 90.0 . 1_554
S3 Ba2 Ba2 90.0 . 1_554
S2 Ba2 Ba2 131.68(5) . 1_556
S2 Ba2 Ba2 48.31(5) 1_556 1_556
S14 Ba2 Ba2 131.17(5) 2 1_556
S14 Ba2 Ba2 48.83(5) 2_556 1_556
S18 Ba2 Ba2 49.88(5) 1_556 1_556
S18 Ba2 Ba2 130.12(5) . 1_556
S8 Ba2 Ba2 89.999(1) . 1_556
S3 Ba2 Ba2 90.0 . 1_556
Ba2 Ba2 Ba2 180.0 1_554 1_556
S2 Ba2 Ba1 45.97(6) . .
S2 Ba2 Ba1 45.97(6) 1_556 .
S14 Ba2 Ba1 131.11(6) 2 .
S14 Ba2 Ba1 131.11(6) 2_556 .
S18 Ba2 Ba1 106.81(7) 1_556 .
S18 Ba2 Ba1 106.81(7) . .
S8 Ba2 Ba1 51.05(7) . .
S3 Ba2 Ba1 82.42(7) . .
Ba2 Ba2 Ba1 90.0 1_554 .
Ba2 Ba2 Ba1 90.0 1_556 .
S2 Ba2 Ba6 126.65(7) . 2_556
S2 Ba2 Ba6 126.65(7) 1_556 2_556
S14 Ba2 Ba6 42.99(5) 2 2_556
S14 Ba2 Ba6 42.99(5) 2_556 2_556
S18 Ba2 Ba6 84.85(7) 1_556 2_556
S18 Ba2 Ba6 84.85(7) . 2_556
S8 Ba2 Ba6 144.43(7) . 2_556
S3 Ba2 Ba6 82.11(7) . 2_556
Ba2 Ba2 Ba6 90.0 1_554 2_556
Ba2 Ba2 Ba6 90.0 1_556 2_556
Ba1 Ba2 Ba6 164.52(3) . 2_556
S13 Ba3 S13 84.09(10) . 1_556
S13 Ba3 S1 137.72(10) . 1_556
S13 Ba3 S1 82.24(9) 1_556 1_556
S13 Ba3 S1 82.23(9) . .
S13 Ba3 S1 137.72(10) 1_556 .
S1 Ba3 S1 81.58(9) 1_556 .
S13 Ba3 S1 89.37(8) . 3
S13 Ba3 S1 149.21(10) 1_556 3
S1 Ba3 S1 120.82(10) 1_556 3
S1 Ba3 S1 70.34(12) . 3
S13 Ba3 S1 149.21(10) . 3_556
S13 Ba3 S1 89.37(8) 1_556 3_556
S1 Ba3 S1 70.34(12) 1_556 3_556
S1 Ba3 S1 120.82(10) . 3_556
S1 Ba3 S1 81.02(9) 3 3_556
S13 Ba3 S3 81.02(9) . 3
S13 Ba3 S3 81.02(9) 1_556 3
S1 Ba3 S3 135.20(6) 1_556 3
S1 Ba3 S3 135.21(6) . 3
S1 Ba3 S3 68.24(8) 3 3
S1 Ba3 S3 68.24(8) 3_556 3
S13 Ba3 S4 68.91(9) . .
S13 Ba3 S4 68.91(9) 1_556 .
S1 Ba3 S4 68.84(8) 1_556 .
S1 Ba3 S4 68.84(8) . .
S1 Ba3 S4 135.71(6) 3 .
S1 Ba3 S4 135.71(6) 3_556 .
S3 Ba3 S4 138.88(9) 3 .
S13 Ba3 Ba3 132.05(5) . 1_556
S13 Ba3 Ba3 47.96(5) 1_556 1_556
S1 Ba3 Ba3 49.21(5) 1_556 1_556
S1 Ba3 Ba3 130.79(5) . 1_556
S1 Ba3 Ba3 130.51(5) 3 1_556
S1 Ba3 Ba3 49.49(5) 3_556 1_556
S3 Ba3 Ba3 90.0 3 1_556
S4 Ba3 Ba3 90.0 . 1_556
S13 Ba3 Ba3 47.96(5) . 1_554
S13 Ba3 Ba3 132.05(5) 1_556 1_554
S1 Ba3 Ba3 130.79(5) 1_556 1_554
S1 Ba3 Ba3 49.21(5) . 1_554
S1 Ba3 Ba3 49.49(5) 3 1_554
S1 Ba3 Ba3 130.51(5) 3_556 1_554
S3 Ba3 Ba3 90.0 3 1_554
S4 Ba3 Ba3 90.0 . 1_554
Ba3 Ba3 Ba3 180.0 1_556 1_554
S13 Ba3 Ba3 133.51(6) . 3
S13 Ba3 Ba3 133.50(6) 1_556 3
S1 Ba3 Ba3 82.06(7) 1_556 3
S1 Ba3 Ba3 82.06(7) . 3
S1 Ba3 Ba3 44.15(5) 3 3
S1 Ba3 Ba3 44.15(5) 3_556 3
S3 Ba3 Ba3 80.11(7) 3 3
S4 Ba3 Ba3 141.01(7) . 3
Ba3 Ba3 Ba3 90.0 1_556 3
Ba3 Ba3 Ba3 90.0 1_554 3
S13 Ba3 Ba3 125.83(7) . 2_556
S13 Ba3 Ba3 125.83(7) 1_556 2_556
S1 Ba3 Ba3 44.46(5) 1_556 2_556
S1 Ba3 Ba3 44.46(5) . 2_556
S1 Ba3 Ba3 81.88(7) 3 2_556
S1 Ba3 Ba3 81.88(7) 3_556 2_556
S3 Ba3 Ba3 140.11(7) 3 2_556
S4 Ba3 Ba3 81.01(7) . 2_556
Ba3 Ba3 Ba3 90.0 1_556 2_556
Ba3 Ba3 Ba3 90.0 1_554 2_556
Ba3 Ba3 Ba3 60.0 3 2_556
S17 Ba4 S17 84.74(10) 2_666 2_665
S17 Ba4 S16 130.50(10) 2_666 .
S17 Ba4 S16 76.51(9) 2_665 .
S17 Ba4 S16 76.52(9) 2_666 1_556
S17 Ba4 S16 130.50(10) 2_665 1_556
S16 Ba4 S16 81.81(10) . 1_556
S17 Ba4 S5 148.97(10) 2_666 .
S17 Ba4 S5 88.71(8) 2_665 .
S16 Ba4 S5 76.59(8) . .
S16 Ba4 S5 128.51(10) 1_556 .
S17 Ba4 S5 88.71(8) 2_666 1_556
S17 Ba4 S5 148.97(10) 2_665 1_556
S16 Ba4 S5 128.51(10) . 1_556
S16 Ba4 S5 76.59(8) 1_556 1_556
S5 Ba4 S5 81.46(10) . 1_556
S17 Ba4 S7 78.41(9) 2_666 .
S17 Ba4 S7 78.41(9) 2_665 .
S16 Ba4 S7 138.72(5) . .
S16 Ba4 S7 138.72(5) 1_556 .
S5 Ba4 S7 70.56(8) . .
S5 Ba4 S7 70.56(8) 1_556 .
S17 Ba4 Hg2 156.30(8) 2_666 .
S17 Ba4 Hg2 102.79(6) 2_665 .
S16 Ba4 Hg2 35.03(7) . .
S16 Ba4 Hg2 81.71(6) 1_556 .
S5 Ba4 Hg2 54.56(7) . .
S5 Ba4 Hg2 95.30(7) 1_556 .
S7 Ba4 Hg2 124.92(6) . .
S17 Ba4 Hg2 102.79(6) 2_666 1_556
S17 Ba4 Hg2 156.30(8) 2_665 1_556
S16 Ba4 Hg2 81.71(6) . 1_556
S16 Ba4 Hg2 35.03(7) 1_556 1_556
S5 Ba4 Hg2 95.30(7) . 1_556
S5 Ba4 Hg2 54.56(7) 1_556 1_556
S7 Ba4 Hg2 124.92(6) . 1_556
Hg2 Ba4 Hg2 62.01(3) . 1_556
S17 Ba4 Ba4 132.37(5) 2_666 1_554
S17 Ba4 Ba4 47.63(5) 2_665 1_554
S16 Ba4 Ba4 49.09(5) . 1_554
S16 Ba4 Ba4 130.90(5) 1_556 1_554
S5 Ba4 Ba4 49.27(5) . 1_554
S5 Ba4 Ba4 130.73(5) 1_556 1_554
S7 Ba4 Ba4 90.0 . 1_554
Hg2 Ba4 Ba4 58.991(17) . 1_554
Hg2 Ba4 Ba4 121.004(17) 1_556 1_554
S17 Ba4 Ba4 47.63(5) 2_666 1_556
S17 Ba4 Ba4 132.37(5) 2_665 1_556
S16 Ba4 Ba4 130.91(5) . 1_556
S16 Ba4 Ba4 49.09(5) 1_556 1_556
S5 Ba4 Ba4 130.73(5) . 1_556
S5 Ba4 Ba4 49.27(5) 1_556 1_556
S7 Ba4 Ba4 90.002(1) . 1_556
Hg2 Ba4 Ba4 121.005(17) . 1_556
Hg2 Ba4 Ba4 58.992(17) 1_556 1_556
Ba4 Ba4 Ba4 180.0 1_554 1_556
S17 Ba4 Ba6 43.81(5) 2_666 3_665
S17 Ba4 Ba6 43.81(5) 2_665 3_665
S16 Ba4 Ba6 97.16(7) . 3_665
S16 Ba4 Ba6 97.16(7) 1_556 3_665
S5 Ba4 Ba6 131.30(6) . 3_665
S5 Ba4 Ba6 131.30(6) 1_556 3_665
S7 Ba4 Ba6 86.62(7) . 3_665
Hg2 Ba4 Ba6 132.11(2) . 3_665
Hg2 Ba4 Ba6 132.11(2) 1_556 3_665
Ba4 Ba4 Ba6 90.0 1_554 3_665
Ba4 Ba4 Ba6 90.0 1_556 3_665
S16 Ba5 S16 83.16(10) 1_556 .
S16 Ba5 S10 147.57(10) 1_556 .
S16 Ba5 S10 88.76(8) . .
S16 Ba5 S10 88.75(8) 1_556 1_556
S16 Ba5 S10 147.57(10) . 1_556
S10 Ba5 S10 81.43(10) . 1_556
S16 Ba5 S10 86.47(8) 1_556 3_666
S16 Ba5 S10 142.85(10) . 3_666
S10 Ba5 S10 117.13(10) . 3_666
S10 Ba5 S10 67.17(12) 1_556 3_666
S16 Ba5 S10 142.85(10) 1_556 3_665
S16 Ba5 S10 86.47(8) . 3_665
S10 Ba5 S10 67.17(12) . 3_665
S10 Ba5 S10 117.13(10) 1_556 3_665
S10 Ba5 S10 80.62(9) 3_666 3_665
S16 Ba5 S11 73.54(9) 1_556 3_665
S16 Ba5 S11 73.54(9) . 3_665
S10 Ba5 S11 133.73(6) . 3_665
S10 Ba5 S11 133.73(6) 1_556 3_665
S10 Ba5 S11 69.32(8) 3_666 3_665
S10 Ba5 S11 69.32(8) 3_665 3_665
S16 Ba5 S12 77.66(9) 1_556 .
S16 Ba5 S12 77.66(9) . .
S10 Ba5 S12 69.93(8) . .
S10 Ba5 S12 69.93(8) 1_556 .
S10 Ba5 S12 134.35(6) 3_666 .
S10 Ba5 S12 134.35(6) 3_665 .
S11 Ba5 S12 141.14(10) 3_665 .
S16 Ba5 Ba5 131.58(5) 1_556 1_554
S16 Ba5 Ba5 48.42(5) . 1_554
S10 Ba5 Ba5 49.28(5) . 1_554
S10 Ba5 Ba5 130.71(5) 1_556 1_554
S10 Ba5 Ba5 130.31(5) 3_666 1_554
S10 Ba5 Ba5 49.69(5) 3_665 1_554
S11 Ba5 Ba5 90.0 3_665 1_554
S12 Ba5 Ba5 90.0 . 1_554
S16 Ba5 Ba5 48.42(5) 1_556 1_556
S16 Ba5 Ba5 131.58(5) . 1_556
S10 Ba5 Ba5 130.71(5) . 1_556
S10 Ba5 Ba5 49.29(5) 1_556 1_556
S10 Ba5 Ba5 49.69(5) 3_666 1_556
S10 Ba5 Ba5 130.31(5) 3_665 1_556
S11 Ba5 Ba5 90.0 3_665 1_556
S12 Ba5 Ba5 90.0 . 1_556
Ba5 Ba5 Ba5 180.00(3) 1_554 1_556
S16 Ba5 Ba4 43.01(5) 1_556 .
S16 Ba5 Ba4 43.00(5) . .
S10 Ba5 Ba4 130.33(6) . .
S10 Ba5 Ba4 130.33(6) 1_556 .
S10 Ba5 Ba4 110.97(7) 3_666 .
S10 Ba5 Ba4 110.97(7) 3_665 .
S11 Ba5 Ba4 55.59(7) 3_665 .
S12 Ba5 Ba4 85.55(7) . .
Ba5 Ba5 Ba4 90.0 1_554 .
Ba5 Ba5 Ba4 90.0 1_556 .
S16 Ba5 Ba5 128.70(7) 1_556 3_665
S16 Ba5 Ba5 128.70(7) . 3_665
S10 Ba5 Ba5 80.04(7) . 3_665
S10 Ba5 Ba5 80.04(7) 1_556 3_665
S10 Ba5 Ba5 43.04(5) 3_666 3_665
S10 Ba5 Ba5 43.04(5) 3_665 3_665
S11 Ba5 Ba5 78.97(7) 3_665 3_665
S12 Ba5 Ba5 139.89(7) . 3_665
Ba5 Ba5 Ba5 90.0 1_554 3_665
Ba5 Ba5 Ba5 90.0 1_556 3_665
Ba4 Ba5 Ba5 134.55(3) . 3_665
S17 Ba6 S17 83.76(10) 3_556 3
S17 Ba6 S9 148.63(10) 3_556 .
S17 Ba6 S9 88.24(8) 3 .
S17 Ba6 S9 88.24(8) 3_556 1_556
S17 Ba6 S9 148.63(10) 3 1_556
S9 Ba6 S9 82.98(10) . 1_556
S17 Ba6 S14 128.92(10) 3_556 .
S17 Ba6 S14 75.57(9) 3 .
S9 Ba6 S14 77.44(8) . .
S9 Ba6 S14 130.79(10) 1_556 .
S17 Ba6 S14 75.57(9) 3_556 1_556
S17 Ba6 S14 128.92(10) 3 1_556
S9 Ba6 S14 130.79(10) . 1_556
S9 Ba6 S14 77.44(8) 1_556 1_556
S14 Ba6 S14 82.17(10) . 1_556
S17 Ba6 S11 75.24(9) 3_556 .
S17 Ba6 S11 75.24(9) 3 .
S9 Ba6 S11 73.39(8) . .
S9 Ba6 S11 73.39(8) 1_556 .
S14 Ba6 S11 138.92(5) . .
S14 Ba6 S11 138.92(5) 1_556 .
S17 Ba6 Hg3 83.48(7) 3_556 3
S17 Ba6 Hg3 35.62(7) 3 3
S9 Ba6 Hg3 106.92(6) . 3
S9 Ba6 Hg3 170.08(5) 1_556 3
S14 Ba6 Hg3 53.23(7) . 3
S14 Ba6 Hg3 95.15(6) 1_556 3
S11 Ba6 Hg3 109.50(6) . 3
S17 Ba6 Hg3 35.62(7) 3_556 3_556
S17 Ba6 Hg3 83.48(7) 3 3_556
S9 Ba6 Hg3 170.08(5) . 3_556
S9 Ba6 Hg3 106.92(6) 1_556 3_556
S14 Ba6 Hg3 95.15(6) . 3_556
S14 Ba6 Hg3 53.23(7) 1_556 3_556
S11 Ba6 Hg3 109.50(6) . 3_556
Hg3 Ba6 Hg3 63.17(3) 3 3_556
S17 Ba6 Hg1 102.51(6) 3_556 1_556
S17 Ba6 Hg1 156.19(7) 3 1_556
S9 Ba6 Hg1 96.98(7) . 1_556
S9 Ba6 Hg1 55.15(7) 1_556 1_556
S14 Ba6 Hg1 82.90(6) . 1_556
S14 Ba6 Hg1 35.81(7) 1_556 1_556
S11 Ba6 Hg1 128.52(6) . 1_556
Hg3 Ba6 Hg1 121.48(3) 3 1_556
Hg3 Ba6 Hg1 88.52(2) 3_556 1_556
S17 Ba6 Hg1 156.19(7) 3_556 .
S17 Ba6 Hg1 102.51(6) 3 .
S9 Ba6 Hg1 55.15(7) . .
S9 Ba6 Hg1 96.98(7) 1_556 .
S14 Ba6 Hg1 35.81(7) . .
S14 Ba6 Hg1 82.90(6) 1_556 .
S11 Ba6 Hg1 128.52(6) . .
Hg3 Ba6 Hg1 88.53(2) 3 .
Hg3 Ba6 Hg1 121.48(3) 3_556 .
Hg1 Ba6 Hg1 63.07(3) 1_556 .
S17 Ba6 Ba6 48.12(5) 3_556 1_556
S17 Ba6 Ba6 131.88(5) 3 1_556
S9 Ba6 Ba6 131.49(5) . 1_556
S9 Ba6 Ba6 48.51(5) 1_556 1_556
S14 Ba6 Ba6 131.08(5) . 1_556
S14 Ba6 Ba6 48.92(5) 1_556 1_556
S11 Ba6 Ba6 90.0 . 1_556
Hg3 Ba6 Ba6 121.584(17) 3 1_556
Hg3 Ba6 Ba6 58.414(17) 3_556 1_556
Hg1 Ba6 Ba6 58.466(16) 1_556 1_556
Hg1 Ba6 Ba6 121.534(17) . 1_556
S18 Ba7 S18 84.21(10) . 1_556
S18 Ba7 S6 136.47(11) . 1_556
S18 Ba7 S6 81.19(9) 1_556 1_556
S18 Ba7 S6 81.19(9) . .
S18 Ba7 S6 136.47(11) 1_556 .
S6 Ba7 S6 81.83(10) 1_556 .
S18 Ba7 S6 150.19(10) . 3_656
S18 Ba7 S6 90.08(8) 1_556 3_656
S6 Ba7 S6 70.69(12) 1_556 3_656
S6 Ba7 S6 121.04(11) . 3_656
S18 Ba7 S6 90.08(8) . 3_655
S18 Ba7 S6 150.19(10) 1_556 3_655
S6 Ba7 S6 121.04(11) 1_556 3_655
S6 Ba7 S6 70.69(12) . 3_655
S6 Ba7 S6 80.49(10) 3_656 3_655
S18 Ba7 S7 82.18(9) . 3_655
S18 Ba7 S7 82.18(9) 1_556 3_655
S6 Ba7 S7 135.21(6) 1_556 3_655
S6 Ba7 S7 135.21(6) . 3_655
S6 Ba7 S7 68.04(8) 3_656 3_655
S6 Ba7 S7 68.04(8) 3_655 3_655
S18 Ba7 S8 67.75(9) . .
S18 Ba7 S8 67.75(9) 1_556 .
S6 Ba7 S8 68.76(8) 1_556 .
S6 Ba7 S8 68.76(8) . .
S6 Ba7 S8 136.04(6) 3_656 .
S6 Ba7 S8 136.04(6) 3_655 .
S7 Ba7 S8 138.75(9) 3_655 .
S18 Ba7 Ba7 47.90(5) . 1_554
S18 Ba7 Ba7 132.10(5) 1_556 1_554
S6 Ba7 Ba7 130.91(5) 1_556 1_554
S6 Ba7 Ba7 49.09(5) . 1_554
S6 Ba7 Ba7 130.25(5) 3_656 1_554
S6 Ba7 Ba7 49.76(5) 3_655 1_554
S7 Ba7 Ba7 90.0 3_655 1_554
S8 Ba7 Ba7 90.0 . 1_554
S18 Ba7 Ba7 132.10(5) . 1_556
S18 Ba7 Ba7 47.90(5) 1_556 1_556
S6 Ba7 Ba7 49.09(5) 1_556 1_556
S6 Ba7 Ba7 130.91(5) . 1_556
S6 Ba7 Ba7 49.76(5) 3_656 1_556
S6 Ba7 Ba7 130.25(5) 3_655 1_556
S7 Ba7 Ba7 90.001(1) 3_655 1_556
S8 Ba7 Ba7 90.0 . 1_556
Ba7 Ba7 Ba7 180.0 1_554 1_556
S18 Ba7 Ba7 134.02(6) . 3_655
S18 Ba7 Ba7 134.02(6) 1_556 3_655
S6 Ba7 Ba7 82.35(7) 1_556 3_655
S6 Ba7 Ba7 82.35(7) . 3_655
S6 Ba7 Ba7 43.94(6) 3_656 3_655
S6 Ba7 Ba7 43.94(6) 3_655 3_655
S7 Ba7 Ba7 80.04(7) 3_655 3_655
S8 Ba7 Ba7 141.21(7) . 3_655
Ba7 Ba7 Ba7 90.0 1_554 3_655
Ba7 Ba7 Ba7 90.001(1) 1_556 3_655
S18 Ba7 Ba7 124.93(7) . 2_666
S18 Ba7 Ba7 124.94(7) 1_556 2_666
S6 Ba7 Ba7 44.70(5) 1_556 2_666
S6 Ba7 Ba7 44.70(5) . 2_666
S6 Ba7 Ba7 81.91(7) 3_656 2_666
S6 Ba7 Ba7 81.91(7) 3_655 2_666
S7 Ba7 Ba7 140.04(7) 3_655 2_666
S8 Ba7 Ba7 81.21(7) . 2_666
Ba7 Ba7 Ba7 90.0 1_554 2_666
Ba7 Ba7 Ba7 90.0 1_556 2_666
Ba7 Ba7 Ba7 60.0 3_655 2_666
S15 Ba8 S15 84.01(10) 1_556 .
S15 Ba8 S9 146.44(10) 1_556 .
S15 Ba8 S9 87.95(8) . .
S15 Ba8 S9 87.95(8) 1_556 1_556
S15 Ba8 S9 146.44(10) . 1_556
S9 Ba8 S9 80.99(9) . 1_556
S15 Ba8 S13 139.54(10) 1_556 .
S15 Ba8 S13 83.83(8) . .
S9 Ba8 S13 71.18(9) . .
S9 Ba8 S13 121.34(10) 1_556 .
S15 Ba8 S13 83.83(8) 1_556 1_556
S15 Ba8 S13 139.54(10) . 1_556
S9 Ba8 S13 121.34(10) . 1_556
S9 Ba8 S13 71.18(9) 1_556 1_556
S13 Ba8 S13 80.91(10) . 1_556
S15 Ba8 S12 78.60(8) 1_556 .
S15 Ba8 S12 78.60(8) . .
S9 Ba8 S12 67.87(8) . .
S9 Ba8 S12 67.87(8) 1_556 .
S13 Ba8 S12 135.70(6) . .
S13 Ba8 S12 135.69(6) 1_556 .
S15 Ba8 S4 70.79(8) 1_556 .
S15 Ba8 S4 70.79(8) . .
S9 Ba8 S4 136.11(6) . .
S9 Ba8 S4 136.11(6) 1_556 .
S13 Ba8 S4 68.76(8) . .
S13 Ba8 S4 68.76(8) 1_556 .
S12 Ba8 S4 138.30(9) . .
S15 Ba8 Ba8 48.00(5) 1_556 1_556
S15 Ba8 Ba8 132.00(5) . 1_556
S9 Ba8 Ba8 130.49(5) . 1_556
S9 Ba8 Ba8 49.51(5) 1_556 1_556
S13 Ba8 Ba8 130.45(5) . 1_556
S13 Ba8 Ba8 49.54(5) 1_556 1_556
S12 Ba8 Ba8 90.0 . 1_556
S4 Ba8 Ba8 90.0 . 1_556
S15 Ba8 Ba8 132.00(5) 1_556 1_554
S15 Ba8 Ba8 48.00(5) . 1_554
S9 Ba8 Ba8 49.51(5) . 1_554
S9 Ba8 Ba8 130.49(5) 1_556 1_554
S13 Ba8 Ba8 49.54(5) . 1_554
S13 Ba8 Ba8 130.45(5) 1_556 1_554
S12 Ba8 Ba8 90.0 . 1_554
S4 Ba8 Ba8 90.0 . 1_554
Ba8 Ba8 Ba8 180.0 1_556 1_554
S15 Ba8 Ba1 44.03(5) 1_556 .
S15 Ba8 Ba1 44.03(5) . .
S9 Ba8 Ba1 130.96(6) . .
S9 Ba8 Ba1 130.96(6) 1_556 .
S13 Ba8 Ba1 105.55(7) . .
S13 Ba8 Ba1 105.56(7) 1_556 .
S12 Ba8 Ba1 89.23(7) . .
S4 Ba8 Ba1 49.07(7) . .
Ba8 Ba8 Ba1 90.0 1_556 .
Ba8 Ba8 Ba1 90.0 1_554 .
S15 Ba8 Ba6 130.41(6) 1_556 .
S15 Ba8 Ba6 130.41(6) . .
S9 Ba8 Ba6 42.98(5) . .
S9 Ba8 Ba6 42.98(5) 1_556 .
S13 Ba8 Ba6 85.43(7) . .
S13 Ba8 Ba6 85.43(7) 1_556 .
S12 Ba8 Ba6 76.15(7) . .
S4 Ba8 Ba6 145.55(7) . .
Ba8 Ba8 Ba6 90.0 1_556 .
Ba8 Ba8 Ba6 90.0 1_554 .
Ba1 Ba8 Ba6 165.38(3) . .
U1 S1 Ba3 104.11(10) . .
U1 S1 Ba3 104.11(10) . 1_554
Ba3 S1 Ba3 81.58(9) . 1_554
U1 S1 Ba3 105.08(10) . 2
Ba3 S1 Ba3 150.81(13) . 2
Ba3 S1 Ba3 91.39(5) 1_554 2
U1 S1 Ba3 105.08(10) . 2_556
Ba3 S1 Ba3 91.39(5) . 2_556
Ba3 S1 Ba3 150.81(13) 1_554 2_556
Ba3 S1 Ba3 81.02(9) 2 2_556
U1 S2 Ba1 105.47(10) . .
U1 S2 Ba1 105.47(10) . 1_554
Ba1 S2 Ba1 83.80(10) . 1_554
U1 S2 Ba2 106.31(10) . 1_554
Ba1 S2 Ba2 148.22(13) . 1_554
Ba1 S2 Ba2 87.81(5) 1_554 1_554
U1 S2 Ba2 106.31(10) . .
Ba1 S2 Ba2 87.81(5) . .
Ba1 S2 Ba2 148.22(13) 1_554 .
Ba2 S2 Ba2 83.37(10) 1_554 .
U1 S3 U1 99.90(13) . 1_556
U1 S3 Ba3 97.28(9) . 2_556
U1 S3 Ba3 97.28(9) 1_556 2_556
U1 S3 Ba2 95.65(9) . .
U1 S3 Ba2 95.65(9) 1_556 .
Ba3 S3 Ba2 159.85(12) 2_556 .
U1 S4 U1 101.63(13) 1_556 .
U1 S4 Ba8 129.18(7) 1_556 .
U1 S4 Ba8 129.19(7) . .
U1 S4 Ba1 94.38(9) 1_556 .
U1 S4 Ba1 94.38(9) . .
Ba8 S4 Ba1 82.86(9) . .
U1 S4 Ba3 94.09(9) 1_556 .
U1 S4 Ba3 94.10(9) . .
Ba8 S4 Ba3 83.72(9) . .
Ba1 S4 Ba3 166.58(13) . .
U2 S5 Ba4 102.30(10) . .
U2 S5 Ba4 102.31(10) . 1_554
Ba4 S5 Ba4 81.46(10) . 1_554
U2 S5 Ba1 103.62(10) . .
Ba4 S5 Ba1 93.00(5) . .
Ba4 S5 Ba1 154.07(13) 1_554 .
U2 S5 Ba1 103.63(10) . 1_554
Ba4 S5 Ba1 154.07(13) . 1_554
Ba4 S5 Ba1 93.00(5) 1_554 1_554
Ba1 S5 Ba1 80.94(9) . 1_554
U2 S6 Ba7 104.55(10) . 1_554
U2 S6 Ba7 104.55(10) . .
Ba7 S6 Ba7 81.83(10) 1_554 .
U2 S6 Ba7 104.99(10) . 2_666
Ba7 S6 Ba7 150.45(14) 1_554 2_666
Ba7 S6 Ba7 91.36(5) . 2_666
U2 S6 Ba7 104.99(10) . 2_665
Ba7 S6 Ba7 91.36(5) 1_554 2_665
Ba7 S6 Ba7 150.45(14) . 2_665
Ba7 S6 Ba7 80.49(10) 2_666 2_665
U2 S7 U2 99.48(12) 1_556 .
U2 S7 Ba4 96.77(9) 1_556 .
U2 S7 Ba4 96.77(9) . .
U2 S7 Ba7 98.22(9) 1_556 2_666
U2 S7 Ba7 98.22(9) . 2_666
Ba4 S7 Ba7 156.71(13) . 2_666
U2 S8 U2 101.37(13) . 1_556
U2 S8 Ba2 129.31(7) . .
U2 S8 Ba2 129.31(7) 1_556 .
U2 S8 Ba1 96.10(9) . .
U2 S8 Ba1 96.10(9) 1_556 .
Ba2 S8 Ba1 79.28(9) . .
U2 S8 Ba7 93.71(9) . .
U2 S8 Ba7 93.72(9) 1_556 .
Ba2 S8 Ba7 85.20(9) . .
Ba1 S8 Ba7 164.48(13) . .
U3 S9 Ba6 98.74(10) . .
U3 S9 Ba6 98.74(10) . 1_554
Ba6 S9 Ba6 82.98(10) . 1_554
U3 S9 Ba8 105.50(10) . .
Ba6 S9 Ba8 92.95(4) . .
Ba6 S9 Ba8 155.76(13) 1_554 .
U3 S9 Ba8 105.50(10) . 1_554
Ba6 S9 Ba8 155.76(13) . 1_554
Ba6 S9 Ba8 92.95(5) 1_554 1_554
Ba8 S9 Ba8 80.99(9) . 1_554
U3 S10 Ba5 102.86(10) . 1_554
U3 S10 Ba5 102.86(10) . .
Ba5 S10 Ba5 81.43(9) 1_554 .
U3 S10 Ba5 102.35(10) . 2_566
Ba5 S10 Ba5 154.78(13) 1_554 2_566
Ba5 S10 Ba5 93.48(5) . 2_566
U3 S10 Ba5 102.35(10) . 2_565
Ba5 S10 Ba5 93.48(5) 1_554 2_565
Ba5 S10 Ba5 154.78(13) . 2_565
Ba5 S10 Ba5 80.62(9) 2_566 2_565
U3 S11 U3 101.03(13) 1_556 .
U3 S11 Ba6 95.61(10) 1_556 .
U3 S11 Ba6 95.61(10) . .
U3 S11 Ba5 97.72(10) 1_556 2_566
U3 S11 Ba5 97.72(10) . 2_566
Ba6 S11 Ba5 158.97(14) . 2_566
U3 S12 U3 100.14(13) . 1_556
U3 S12 Ba5 95.48(10) . .
U3 S12 Ba5 95.48(10) 1_556 .
U3 S12 Ba8 97.29(9) . .
U3 S12 Ba8 97.29(9) 1_556 .
Ba5 S12 Ba8 160.04(13) . .
Hg1 S13 Ba3 99.88(11) . .
Hg1 S13 Ba3 99.88(11) . 1_554
Ba3 S13 Ba3 84.09(10) . 1_554
Hg1 S13 Ba8 99.81(11) . 1_554
Ba3 S13 Ba8 160.24(14) . 1_554
Ba3 S13 Ba8 94.13(4) 1_554 1_554
Hg1 S13 Ba8 99.81(11) . .
Ba3 S13 Ba8 94.13(4) . .
Ba3 S13 Ba8 160.25(14) 1_554 .
Ba8 S13 Ba8 80.91(10) 1_554 .
Hg1 S14 Ba2 108.77(11) . 3_554
Hg1 S14 Ba2 108.77(11) . 3
Ba2 S14 Ba2 82.34(9) 3_554 3
Hg1 S14 Ba6 91.48(10) . 1_554
Ba2 S14 Ba6 94.11(4) 3_554 1_554
Ba2 S14 Ba6 159.54(14) 3 1_554
Hg1 S14 Ba6 91.48(10) . .
Ba2 S14 Ba6 159.54(14) 3_554 .
Ba2 S14 Ba6 94.11(4) 3 .
Ba6 S14 Ba6 82.17(10) 1_554 .
Hg2 S15 Ba8 103.65(10) . .
Hg2 S15 Ba8 103.65(10) . 1_554
Ba8 S15 Ba8 84.01(10) . 1_554
Hg2 S15 Ba1 97.69(10) . 1_554
Ba8 S15 Ba1 158.55(14) . 1_554
Ba8 S15 Ba1 93.20(4) 1_554 1_554
Hg2 S15 Ba1 97.69(10) . .
Ba8 S15 Ba1 93.21(4) . .
Ba8 S15 Ba1 158.55(14) 1_554 .
Ba1 S15 Ba1 81.63(10) 1_554 .
Hg2 S16 Ba5 104.65(11) . 1_554
Hg2 S16 Ba5 104.66(11) . .
Ba5 S16 Ba5 83.16(10) 1_554 .
Hg2 S16 Ba4 93.21(10) . 1_554
Ba5 S16 Ba4 94.69(4) 1_554 1_554
Ba5 S16 Ba4 161.99(14) . 1_554
Hg2 S16 Ba4 93.21(10) . .
Ba5 S16 Ba4 161.99(14) 1_554 .
Ba5 S16 Ba4 94.69(4) . .
Ba4 S16 Ba4 81.82(10) 1_554 .
Hg3 S17 Ba4 105.23(11) . 3_655
Hg3 S17 Ba4 105.23(11) . 3_654
Ba4 S17 Ba4 84.74(10) 3_655 3_654
Hg3 S17 Ba6 92.78(10) . 2
Ba4 S17 Ba6 161.84(14) 3_655 2
Ba4 S17 Ba6 92.89(4) 3_654 2
Hg3 S17 Ba6 92.78(10) . 2_556
Ba4 S17 Ba6 92.89(4) 3_655 2_556
Ba4 S17 Ba6 161.84(14) 3_654 2_556
Ba6 S17 Ba6 83.76(10) 2 2_556
Hg3 S18 Ba7 99.40(11) . 1_554
Hg3 S18 Ba7 99.40(11) . .
Ba7 S18 Ba7 84.21(10) 1_554 .
Hg3 S18 Ba2 99.87(11) . .
Ba7 S18 Ba2 160.63(15) 1_554 .
Ba7 S18 Ba2 94.55(4) . .
Hg3 S18 Ba2 99.88(11) . 1_554
Ba7 S18 Ba2 94.55(4) 1_554 1_554
Ba7 S18 Ba2 160.63(15) . 1_554
Ba2 S18 Ba2 80.23(10) . 1_554

loop_
_geom_bond_atom_site_label_1
_geom_bond_atom_site_label_2
_geom_bond_distance
_geom_bond_site_symmetry_2
U1 S1 2.617(4) .
U1 S2 2.635(4) .
U1 S4 2.726(3) .
U1 S4 2.726(3) 1_554
U1 S3 2.760(3) .
U1 S3 2.760(3) 1_554
U2 S6 2.608(4) .
U2 S5 2.636(4) .
U2 S8 2.730(3) .
U2 S8 2.730(3) 1_554
U2 S7 2.768(3) 1_554
U2 S7 2.768(3) .
U3 S10 2.579(4) .
U3 S9 2.622(4) .
U3 S11 2.737(3) .
U3 S11 2.737(3) 1_554
U3 S12 2.755(3) 1_554
U3 S12 2.755(3) .
U3 Ba6 4.4254(15) .
U3 Ba6 4.4254(15) 1_554
Hg1 S13 2.354(4) .
Hg1 S14 2.364(4) .
Hg1 Ba6 4.0391(14) 1_554
Hg1 Ba6 4.0392(14) .
Hg2 S15 2.354(4) .
Hg2 S16 2.358(4) .
Hg2 Ba4 4.1006(15) 1_554
Hg2 Ba4 4.1008(15) .
Hg3 S17 2.352(4) .
Hg3 S18 2.356(4) .
Hg3 Ba6 4.0332(14) 2
Hg3 Ba6 4.0332(14) 2_556
Ba1 S2 3.163(3) .
Ba1 S2 3.163(3) 1_556
Ba1 S15 3.232(3) .
Ba1 S15 3.232(3) 1_556
Ba1 S5 3.255(3) 1_556
Ba1 S5 3.255(3) .
Ba1 S8 3.480(4) .
Ba1 S4 3.535(4) .
Ba1 Ba1 4.225(2) 1_556
Ba1 Ba1 4.225(2) 1_554
Ba1 Ba2 4.3964(19) .
Ba1 Ba8 4.643(2) .
Ba2 S2 3.176(3) .
Ba2 S2 3.176(3) 1_556
Ba2 S14 3.209(3) 2
Ba2 S14 3.209(3) 2_556
Ba2 S18 3.279(3) 1_556
Ba2 S18 3.279(3) .
Ba2 S8 3.411(4) .
Ba2 S3 3.496(4) .
Ba2 Ba2 4.225(2) 1_554
Ba2 Ba2 4.225(2) 1_556
Ba2 Ba6 4.702(2) 2_556
Ba3 S13 3.154(3) .
Ba3 S13 3.154(3) 1_556
Ba3 S1 3.234(3) 1_556
Ba3 S1 3.234(3) .
Ba3 S1 3.252(3) 3
Ba3 S1 3.252(3) 3_556
Ba3 S3 3.439(4) 3
Ba3 S4 3.552(4) .
Ba3 Ba3 4.225(2) 1_556
Ba3 Ba3 4.225(2) 1_554
Ba3 Ba3 4.642(2) 3
Ba3 Ba3 4.642(2) 2_556
Ba4 S17 3.135(3) 2_666
Ba4 S17 3.135(3) 2_665
Ba4 S16 3.226(3) .
Ba4 S16 3.226(3) 1_556
Ba4 S5 3.238(3) .
Ba4 S5 3.238(3) 1_556
Ba4 S7 3.350(4) .
Ba4 Hg2 4.1009(15) 1_556
Ba4 Ba4 4.225(2) 1_554
Ba4 Ba4 4.225(2) 1_556
Ba4 Ba6 4.5648(19) 3_665
Ba5 S16 3.183(3) 1_556
Ba5 S16 3.183(3) .
Ba5 S10 3.239(3) .
Ba5 S10 3.239(3) 1_556
Ba5 S10 3.265(3) 3_666
Ba5 S10 3.265(3) 3_665
Ba5 S11 3.315(4) 3_665
Ba5 S12 3.389(4) .
Ba5 Ba5 4.225(2) 1_554
Ba5 Ba5 4.225(2) 1_556
Ba5 Ba5 4.736(2) 3_665
Ba6 S17 3.164(3) 3_556
Ba6 S17 3.164(3) 3
Ba6 S9 3.189(3) .
Ba6 S9 3.189(3) 1_556
Ba6 S14 3.215(3) .
Ba6 S14 3.215(3) 1_556
Ba6 S11 3.220(4) .
Ba6 Hg3 4.0333(14) 3
Ba6 Hg3 4.0333(14) 3_556
Ba6 Hg1 4.0391(15) 1_556
Ba6 Ba6 4.225(2) 1_556
Ba7 S18 3.151(3) .
Ba7 S18 3.151(3) 1_556
Ba7 S6 3.226(3) 1_556
Ba7 S6 3.226(3) .
Ba7 S6 3.270(3) 3_656
Ba7 S6 3.270(3) 3_655
Ba7 S7 3.399(4) 3_655
Ba7 S8 3.566(4) .
Ba7 Ba7 4.225(2) 1_554
Ba7 Ba7 4.225(2) 1_556
Ba7 Ba7 4.647(2) 3_655
Ba7 Ba7 4.647(2) 2_666
Ba8 S15 3.157(3) 1_556
Ba8 S15 3.157(3) .
Ba8 S9 3.253(3) .
Ba8 S9 3.253(3) 1_556
Ba8 S13 3.256(3) .
Ba8 S13 3.256(3) 1_556
Ba8 S12 3.465(4) .
Ba8 S4 3.481(4) .
Ba8 Ba8 4.225(2) 1_556
Ba8 Ba8 4.225(2) 1_554
S1 Ba3 3.234(3) 1_554
S1 Ba3 3.252(3) 2
S1 Ba3 3.252(3) 2_556
S2 Ba1 3.163(3) 1_554
S2 Ba2 3.176(3) 1_554
S3 U1 2.760(3) 1_556
S3 Ba3 3.439(4) 2_556
S4 U1 2.725(3) 1_556
S5 Ba4 3.238(3) 1_554
S5 Ba1 3.255(3) 1_554
S6 Ba7 3.226(3) 1_554
S6 Ba7 3.270(3) 2_666
S6 Ba7 3.270(3) 2_665
S7 U2 2.768(3) 1_556
S7 Ba7 3.399(4) 2_666
S8 U2 2.730(3) 1_556
S9 Ba6 3.189(3) 1_554
S9 Ba8 3.253(3) 1_554
S10 Ba5 3.239(3) 1_554
S10 Ba5 3.265(3) 2_566
S10 Ba5 3.265(3) 2_565
S11 U3 2.737(3) 1_556
S11 Ba5 3.315(4) 2_566
S12 U3 2.755(3) 1_556
S13 Ba3 3.154(3) 1_554
S13 Ba8 3.256(3) 1_554
S14 Ba2 3.209(3) 3_554
S14 Ba2 3.209(3) 3
S14 Ba6 3.215(3) 1_554
S15 Ba8 3.157(3) 1_554
S15 Ba1 3.232(3) 1_554
S16 Ba5 3.183(3) 1_554
S16 Ba4 3.226(3) 1_554
S17 Ba4 3.135(3) 3_655
S17 Ba4 3.135(3) 3_654
S17 Ba6 3.164(3) 2
S17 Ba6 3.164(3) 2_556
S18 Ba7 3.151(3) 1_554
S18 Ba2 3.279(3) 1_554
